data_4515199
loop_
_publ_author_name
'Mozur, Eve M.'
'Trowbridge, Julia C.'
'Maughan, Annalise E.'
'Gorman, Matthew J.'
'Brown, Craig M.'
'Prisk, Timothy R.'
'Neilson, James R.'

_publ_section_title
;
 Dynamical Phase Transitions and Cation Orientation-Dependent
 Photoconductivity in CH(NH2)2PbBr3
;
_journal_issue 2
_journal_name_full 'ACS Materials Letters'
_journal_page_first 260
_journal_paper_doi 10.1021/acsmaterialslett.9b00209
_journal_volume 1
_journal_year 2019
_chemical_formula_sum 'C H5 Br3 N2 Pb'
_chemical_formula_weight 492.012
_chemical_name_common 'formamidinium lead bromide'
_chemical_name_systematic 'formamidinium lead(II) tribromide'
_space_group_IT_number 62
_space_group_name_Hall '-P 2ac 2n'
_space_group_name_H-M_alt 'P n m a'
_symmetry_cell_setting orthorhombic
_symmetry_space_group_name_Hall '-P 2ac 2n'
_symmetry_space_group_name_H-M 'P n m a'
_cell_angle_alpha 90
_cell_angle_beta 90
_cell_angle_gamma 90
_cell_formula_units_Z 4
_cell_length_a 8.393608
_cell_length_b 11.86567
_cell_length_c 8.395668
_cell_volume 836.173
_diffrn_radiation_type 'synchrotron x-ray'
_cod_data_source_file tz9b00209_si_003.cif
_cod_data_source_block
;
;
_cod_depositor_comments
;
The following automatic conversions were performed:

'_symmetry_cell_setting' value 'Orthorhombic' changed to
'orthorhombic' according to
/home/data/users/saulius/crontab/automatic-downloads/current/ACS/lib/dictionaries/cif_core.dic
dictionary named 'cif_core.dic' version 2.4.2 from 2011-04-26.

Automatic conversion script
Id: cif_fix_values 4973 2017-02-22 13:04:09Z antanas 
;
_cod_original_cell_volume 836.1734
_cod_original_sg_symbol_H-M 62
_cod_original_formula_sum CN2H5PbBr3
_cod_database_code 4515199

loop_
_symmetry_equiv_pos_as_xyz
'x, y, z '
'-x, y+1/2, -z '
'-x+1/2, -y, z+1/2 '
'-x+1/2, y+1/2, z+1/2 '
'x, -y+1/2, z '
'-x, -y, -z '
'x+1/2, -y+1/2, -z+1/2 '
'x+1/2, y, -z+1/2 '

loop_
_atom_site_label
_atom_site_type_symbol
_atom_site_symmetry_multiplicity
_atom_site_fract_x
_atom_site_fract_y
_atom_site_fract_z
_atom_site_occupancy
_atom_site_adp_type
_atom_site_B_iso_or_equiv
Pb Pb 4 0.0000000 0.000000000 0.000000 1.00 Biso 1.272315
Br Br 8 0.2739885 0.006397384 0.229131 1.00 Biso 2.115803
Br Br 4 0.01749043 0.2500000 -0.002515 1.00 Biso 9.384031
C1 C 8 -1.453684 -0.2465200 -5.007322 0.25 Biso 1.015977
N1 N 8 -1.566884 -0.2012659 -5.023681 0.25 Biso 1.015977
N2 N 8 -1.445699 -0.3607548 -4.966372 0.25 Biso 1.015977
H1 H 8 -1.343456 -0.1978932 -5.024614 0.25 Biso 1.015977
H2 H 8 -1.680670 -0.2458712 -5.007835 0.25 Biso 1.015977
H4 H 8 -1.555927 -0.4093816 -4.949081 0.25 Biso 1.015977
H3 H 8 -1.566298 -0.1114064 -5.055885 0.25 Biso 1.015977
H5 H 8 -1.329198 -0.4018839 -4.951488 0.25 Biso 1.015977
C2 C 8 9.4921780 -4.6975950 7.995964 0.25 Biso 1.015977
N3 N 8 9.4123610 -4.7461670 7.866633 0.25 Biso 1.015977
N4 N 8 9.5804080 -4.7606240 8.105920 0.25 Biso 1.015977
H6 H 8 9.4832860 -4.6055730 8.009110 0.25 Biso 1.015977
H7 H 8 9.4173200 -4.8378500 7.847886 0.25 Biso 1.015977
H9 H 8 9.5893000 -4.8526460 8.092774 0.25 Biso 1.015977
H8 H 8 9.3446890 -4.6926470 7.783762 0.25 Biso 1.015977
H10 H 8 9.6408410 -4.7181260 8.205460 0.25 Biso 1.015977
